data_2106778
loop_
_publ_author_name
'Pinto, Daniela'
'Garavelli, Anna'
'Bindi, Luca'

_publ_section_title
;
 Fluorite-related one-dimensional units in natural bismuth oxysulfates:
 the crystal structures of Bi~14~O~16~(SO~4~)~5~ and
 Bi~30~O~33~(SO~4~)~9~(AsO~4~)~2~
;
_journal_issue 5
_journal_name_full 'Acta Crystallographica Section B'
_journal_page_first
;
;
_journal_paper_doi 10.1107/S205252061501358X
_journal_volume 71
_journal_year 2015
_chemical_formula_moiety 'As2 Bi30 O77 S9'
_chemical_formula_sum 'As2 Bi30 O77 S9'
_chemical_formula_weight 7939.87
_chemical_name_systematic ?
_space_group_IT_number 1
_symmetry_cell_setting triclinic
_symmetry_space_group_name_Hall 'P 1'
_symmetry_space_group_name_H-M 'P 1'
_atom_sites_solution_primary direct
_atom_sites_solution_secondary difmap
_audit_creation_method SHELXL-97
_cell_angle_alpha 80.903(5)
_cell_angle_beta 82.854(14)
_cell_angle_gamma 78.27(2)
_cell_formula_units_Z 4
_cell_length_a 5.670(3)
_cell_length_b 13.9408(9)
_cell_length_c 22.7908(18)
_cell_measurement_temperature 293(2)
_cell_volume 1733.7(9)
_computing_data_reduction 'SAINT-IRIX (Bruker, 2003)'
_computing_structure_refinement 'SHELXL-97 (Sheldrick, 1997)'
_computing_structure_solution 'SIR 2014 (Burla et al., 2014)'
_diffrn_ambient_temperature 293(2)
_diffrn_measured_fraction_theta_full 0.907
_diffrn_measured_fraction_theta_max 0.907
_diffrn_measurement_device_type 'Bruker AXS X8 APEX2 with 2K-CCD detector'
_diffrn_measurement_method 'integration of the spots'
_diffrn_radiation_monochromator graphite
_diffrn_radiation_source 'fine-focus sealed tube'
_diffrn_radiation_type MoK\a
_diffrn_radiation_wavelength 0.71073
_diffrn_reflns_av_R_equivalents 0.0468
_diffrn_reflns_av_sigmaI/netI 0.1316
_diffrn_reflns_limit_h_max 8
_diffrn_reflns_limit_h_min -6
_diffrn_reflns_limit_k_max 19
_diffrn_reflns_limit_k_min -14
_diffrn_reflns_limit_l_max 23
_diffrn_reflns_limit_l_min -32
_diffrn_reflns_number 11765
_diffrn_reflns_theta_full 30.51
_diffrn_reflns_theta_max 30.51
_diffrn_reflns_theta_min 2.93
_exptl_absorpt_coefficient_mu 76.272
_exptl_absorpt_correction_T_max 0.474
_exptl_absorpt_correction_T_min 0.355
_exptl_absorpt_correction_type 'numerical - needle'
_exptl_absorpt_process_details 'program WinGX (Farrugia, 2012)'
_exptl_crystal_colour white
_exptl_crystal_density_diffrn 7.538
_exptl_crystal_density_meas ?
_exptl_crystal_density_method 'not measured'
_exptl_crystal_description needle
_exptl_crystal_F_000 3290
_exptl_crystal_size_max 0.218
_exptl_crystal_size_mid 0.012
_exptl_crystal_size_min 0.010
_refine_diff_density_max 21.574
_refine_diff_density_min -4.609
_refine_ls_abs_structure_details 'Flack H D (1983), Acta Cryst. A39, 876-881'
_refine_ls_abs_structure_Flack 0.00(5)
_refine_ls_extinction_method none
_refine_ls_goodness_of_fit_ref 0.967
_refine_ls_hydrogen_treatment none
_refine_ls_matrix_type full
_refine_ls_number_parameters 567
_refine_ls_number_reflns 10496
_refine_ls_number_restraints 3
_refine_ls_restrained_S_all 0.967
_refine_ls_R_factor_all 0.2390
_refine_ls_R_factor_gt 0.1189
_refine_ls_shift/su_max 0.006
_refine_ls_shift/su_mean 0.001
_refine_ls_structure_factor_coef Fsqd
_refine_ls_weighting_details 'calc w=1/[\s^2^(Fo^2^)+(0.1967P)^2^+0.0000P] where P=(Fo^2^+2Fc^2^)/3'
_refine_ls_weighting_scheme calc
_refine_ls_wR_factor_gt 0.2719
_refine_ls_wR_factor_ref 0.3741
_reflns_number_gt 4123
_reflns_number_total 10496
_reflns_threshold_expression >2sigma(I)
_cod_data_source_file dk5037sup1.cif
_cod_data_source_block II
_cod_depositor_comments
;
 Removing the _chemical_melting_point data item since it contained the
 _chemical_formula_sum data item value and not the melting temperature.

 Antanas Vaitkus,
 2017-09-27

The following automatic conversions were performed:

'_exptl_crystal_density_meas' value 'not measured' was changed to '?'
- the value is perceived as not measured.

Automatic conversion script
Id: cif_fix_values 3271 2015-04-21 07:52:19Z andrius 
;
_cod_original_cell_volume 1733.8(10)
_cod_original_sg_symbol_H-M P1
_cod_database_code 2106778
_cod_database_fobs_code 2106778

loop_
_symmetry_equiv_pos_as_xyz
'x, y, z'

loop_
_atom_site_type_symbol
_atom_site_label
_atom_site_fract_x
_atom_site_fract_y
_atom_site_fract_z
_atom_site_U_iso_or_equiv
_atom_site_adp_type
_atom_site_calc_flag
_atom_site_refinement_flags
_atom_site_occupancy
_atom_site_symmetry_multiplicity
Bi Bi1 0.9141(11) 0.7182(5) 0.4117(3) 0.0384(14) Uani d . 1 1
Bi Bi2 0.0535(8) 0.2771(4) 0.5889(3) 0.0307(11) Uani d . 1 1
Bi Bi3 0.8933(9) 0.0878(5) 0.2832(2) 0.0400(13) Uani d . 1 1
Bi Bi4 0.2633(8) 0.9135(4) 0.7164(2) 0.0331(11) Uani d . 1 1
Bi Bi5 0.5110(8) 0.6427(4) 0.3150(3) 0.0283(11) Uani d . 1 1
Bi Bi6 0.4736(8) 0.3581(4) 0.6854(2) 0.0287(11) Uani d . 1 1
Bi Bi7 0.6855(8) 0.4516(4) 0.1507(2) 0.0283(11) Uani d . 1 1
Bi Bi8 0.2943(9) 0.5458(4) 0.8501(3) 0.0319(12) Uani d . 1 1
Bi Bi9 0.0263(10) 0.8156(4) 0.2489(2) 0.0347(11) Uani d . 1 1
Bi Bi10 0.1037(8) 0.1817(4) 0.7514(2) 0.0287(10) Uani d . 1 1
Bi Bi11 0.4813(8) 0.0007(4) 0.1842(2) 0.0325(11) Uani d . 1 1
Bi Bi12 0.6679(8) 0.9999(4) 0.8151(2) 0.0295(10) Uani d . 1 1
Bi Bi13 0.2620(9) 0.3802(5) 0.0572(2) 0.0326(12) Uani d . 1 1
Bi Bi14 0.7028(8) 0.6179(4) 0.9439(2) 0.0260(10) Uani d . 1 1
Bi Bi15 0.8505(9) 0.1779(4) 0.1235(3) 0.0322(11) Uani d . 1 1
Bi Bi16 0.1467(8) 0.8196(4) 0.8765(2) 0.0218(9) Uani d . 1 1
Bi Bi17 0.1969(11) 0.1776(7) 0.3850(3) 0.0509(19) Uani d . 1 1
Bi Bi18 0.7571(8) 0.8308(7) 0.6131(3) 0.0476(18) Uani d . 1 1
Bi Bi19 0.9836(7) 0.9104(4) 0.0835(2) 0.0222(9) Uani d . 1 1
Bi Bi20 0.9795(8) 0.0885(4) 0.9165(2) 0.0270(10) Uani d . 1 1
Bi Bi21 0.5359(9) 0.7397(4) 0.1421(3) 0.0321(12) Uani d . 1 1
Bi Bi22 0.4202(7) 0.2601(4) 0.8566(2) 0.0240(9) Uani d . 1 1
Bi Bi23 0.2812(11) 0.2743(6) 0.2183(3) 0.0509(19) Uani d . 1 1
Bi Bi24 0.7551(14) 0.7328(6) 0.7821(3) 0.0455(16) Uani d . 1 1
Bi Bi25 0.4006(17) 0.9138(6) 0.3428(3) 0.060(2) Uani d . 1 1
Bi Bi26 0.6882(12) 0.0926(5) 0.6538(3) 0.0504(18) Uani d . 1 1
Bi Bi27 0.2042(13) 0.0121(8) 0.5500(4) 0.066(2) Uani d . 1 1
Bi Bi28 0.6337(14) 0.3568(7) 0.3233(4) 0.064(2) Uani d . 1 1
Bi Bi29 0.9137(12) 0.5526(7) 0.6128(5) 0.069(3) Uani d . 1 1
Bi Bi30 0.4831(12) 0.4807(6) 0.5206(4) 0.0565(18) Uani d . 1 1
S S1 0.148(4) 0.6229(18) 0.0487(11) 0.014(4) Uiso d . 1 1
O O34 0.39(2) 0.594(10) 0.055(6) 0.07(3) Uiso d . 1 1
O O35 0.125(12) 0.670(6) 0.988(3) 0.029(15) Uiso d . 1 1
O O36 0.92(2) 0.535(11) 0.068(7) 0.08(4) Uiso d . 1 1
S S2 0.815(6) 0.375(3) 0.9528(17) 0.036(7) Uiso d . 1 1
O O37 0.95(3) 0.434(12) 0.921(7) 0.08(4) Uiso d . 1 1
O O38 0.830(12) 0.310(6) 0.909(3) 0.025(14) Uiso d . 1 1
O O39 0.71(4) 0.352(19) 0.017(11) 0.14(8) Uiso d . 1 1
O O40 0.525(16) 0.441(8) 0.934(4) 0.04(2) Uiso d . 1 1
S S3 0.070(5) 0.559(2) 0.2365(14) 0.023(5) Uiso d . 1 1
O O41 0.98(2) 0.581(11) 0.290(6) 0.08(4) Uiso d . 1 1
O O42 0.88(2) 0.631(9) 0.216(5) 0.06(3) Uiso d . 1 1
O O43 0.301(12) 0.576(6) 0.195(3) 0.026(14) Uiso d . 1 1
O O44 0.014(14) 0.456(6) 0.222(4) 0.035(17) Uiso d . 1 1
S S4 0.864(5) 0.438(3) 0.7748(15) 0.029(6) Uiso d . 1 1
O O45 0.73(3) 0.375(12) 0.788(7) 0.09(4) Uiso d . 1 1
O O46 0.888(17) 0.445(8) 0.692(5) 0.05(2) Uiso d . 1 1
S S5 0.558(7) 0.870(3) 0.972(2) 0.044(9) Uiso d . 1 1
O O47 0.322(14) 0.914(7) 0.954(4) 0.037(17) Uiso d . 1 1
O O48 0.617(17) 0.788(8) 0.927(5) 0.05(2) Uiso d . 1 1
O O49 0.79(3) 0.916(12) 0.953(7) 0.08(4) Uiso d . 1 1
O O50 0.42(2) 0.808(11) 0.036(6) 0.07(3) Uiso d . 1 1
S S6 0.604(6) 0.240(3) 0.4964(17) 0.036(7) Uiso d . 1 1
O O51 0.534(15) 0.312(7) 0.527(4) 0.036(18) Uiso d . 1 1
O O52 0.46(3) 0.147(13) 0.525(7) 0.09(4) Uiso d . 1 1
As As7 0.077(2) 0.4437(11) 0.3858(6) 0.005(4) Uiso d P 0.25(8) 1
S S7 0.077(2) 0.4437(11) 0.3858(6) 0.005(4) Uiso d P 0.75(8) 1
O O53 0.232(19) 0.519(9) 0.409(5) 0.05(2) Uiso d . 1 1
O O54 0.825(17) 0.533(8) 0.401(4) 0.04(2) Uiso d . 1 1
S S8 0.400(4) 0.1251(18) 0.0310(11) 0.012(4) Uiso d . 1 1
O O55 0.314(17) 0.192(8) 0.064(5) 0.05(2) Uiso d . 1 1
O O56 0.367(14) 0.153(7) 0.967(4) 0.035(17) Uiso d . 1 1
O O57 0.201(14) 0.069(7) 0.055(4) 0.033(17) Uiso d . 1 1
As As9 0.770(2) 0.9817(10) 0.4510(6) 0.019(4) Uiso d P 0.71(10) 1
S S9 0.770(2) 0.9817(10) 0.4510(6) 0.019(4) Uiso d P 0.29(10) 1
O O58 0.586(16) 0.030(7) 0.405(4) 0.04(2) Uiso d . 1 1
O O59 0.823(16) 0.888(8) 0.391(5) 0.04(2) Uiso d . 1 1
As As10 0.3156(17) 0.6413(8) 0.6790(5) 0.007(3) Uiso d P 0.72(8) 1
S S10 0.3156(17) 0.6413(8) 0.6790(5) 0.007(3) Uiso d P 0.28(8) 1
O O60 0.10(3) 0.722(12) 0.687(7) 0.09(4) Uiso d . 1 1
S S11 0.367(10) 0.734(5) 0.513(3) 0.070(14) Uiso d . 1 1
O O61 0.188(14) 0.661(7) 0.525(4) 0.034(17) Uiso d . 1 1
O O62 0.37(2) 0.740(9) 0.455(5) 0.06(3) Uiso d . 1 1
O O1 0.683(16) 0.440(7) 0.590(4) 0.04(2) Uiso d . 1 1
O O2 0.428(13) 0.240(6) 0.318(4) 0.027(15) Uiso d . 1 1
O O3 0.252(12) 0.139(6) 0.853(3) 0.022(14) Uiso d . 1 1
O O4 0.556(12) 0.162(6) 0.195(4) 0.023(15) Uiso d . 1 1
O O5 0.849(11) 0.058(5) 0.735(3) 0.019(13) Uiso d . 1 1
O O6 0.380(11) 0.844(6) 0.804(3) 0.020(14) Uiso d . 1 1
O O7 0.781(14) 0.254(7) 0.664(4) 0.029(17) Uiso d . 1 1
O O8 0.725(10) 0.843(5) 0.148(3) 0.013(11) Uiso d . 1 1
O O9 0.726(11) 0.147(5) 0.857(3) 0.017(12) Uiso d . 1 1
O O10 0.19(2) 0.450(9) 0.586(6) 0.06(3) Uiso d . 1 1
O O11 0.965(17) 0.953(8) 0.607(5) 0.05(2) Uiso d . 1 1
O O12 0.950(10) 0.650(5) 0.870(3) 0.016(12) Uiso d . 1 1
O O13 0.230(11) 0.850(5) 0.151(3) 0.018(13) Uiso d . 1 1
O O14 0.150(15) 0.945(7) 0.274(4) 0.04(2) Uiso d . 1 1
O O15 0.325(12) 0.059(6) 0.731(4) 0.025(15) Uiso d . 1 1
O O16 0.199(11) 0.745(6) 0.339(3) 0.018(13) Uiso d . 1 1
O O17 0.917(11) 0.839(5) 0.805(3) 0.019(13) Uiso d . 1 1
O O18 0.281(10) 0.253(5) 0.666(3) 0.015(12) Uiso d . 1 1
O O19 0.960(17) 0.248(8) 0.318(5) 0.04(2) Uiso d . 1 1
O O20 0.456(16) 0.954(8) 0.616(5) 0.04(2) Uiso d . 1 1
O O21 0.021(18) 0.353(8) 0.115(5) 0.05(2) Uiso d . 1 1
O O22 0.466(12) 0.638(6) 0.873(3) 0.025(14) Uiso d . 1 1
O O23 0.689(13) 0.748(7) 0.339(4) 0.029(17) Uiso d . 1 1
O O24 0.635(15) 0.960(7) 0.272(4) 0.04(2) Uiso d . 1 1
O O25 0.076(16) 0.156(8) 0.195(5) 0.04(2) Uiso d . 1 1
O O26 0.097(11) 0.108(5) 0.614(3) 0.019(12) Uiso d . 1 1
O O27 0.431(14) 0.747(7) 0.231(4) 0.037(18) Uiso d . 1 1
O O28 0.422(13) 0.251(6) 0.763(3) 0.030(15) Uiso d . 1 1
O O29 0.849(14) 0.011(6) 0.145(4) 0.033(17) Uiso d . 1 1
O O30 0.982(15) 0.977(7) 0.853(4) 0.040(19) Uiso d . 1 1
O O31 0.63(2) 0.343(10) 0.232(6) 0.07(3) Uiso d . 1 1
O O32 0.62(3) 0.853(12) 0.708(7) 0.04(3) Uiso d P 0.60 1
O O33 0.23(3) 1.092(12) 0.324(7) 0.04(3) Uiso d P 0.60 1

loop_
_atom_site_aniso_label
_atom_site_aniso_U_11
_atom_site_aniso_U_22
_atom_site_aniso_U_33
_atom_site_aniso_U_12
_atom_site_aniso_U_13
_atom_site_aniso_U_23
Bi1 0.041(3) 0.043(3) 0.029(3) -0.009(2) -0.002(2) 0.003(2)
Bi2 0.031(2) 0.033(3) 0.031(3) -0.0108(19) -0.0056(18) -0.004(2)
Bi3 0.030(2) 0.062(4) 0.029(2) -0.013(2) -0.0007(18) -0.004(2)
Bi4 0.0223(18) 0.050(3) 0.029(2) -0.0082(19) -0.0061(16) -0.007(2)
Bi5 0.0229(19) 0.030(3) 0.036(3) -0.0116(18) -0.0031(17) -0.007(2)
Bi6 0.0222(18) 0.024(2) 0.037(3) 0.0080(16) -0.0047(17) -0.007(2)
Bi7 0.0238(18) 0.028(2) 0.031(3) -0.0028(17) -0.0007(16) -0.002(2)
Bi8 0.036(2) 0.022(2) 0.039(3) -0.0045(19) -0.009(2) -0.005(2)
Bi9 0.036(2) 0.030(2) 0.036(3) -0.0058(19) -0.0003(19) -0.0031(19)
Bi10 0.029(2) 0.0235(19) 0.036(2) -0.0049(16) -0.0086(17) -0.0064(17)
Bi11 0.023(2) 0.045(3) 0.029(2) -0.0062(18) -0.0026(16) -0.005(2)
Bi12 0.0255(19) 0.034(2) 0.031(2) -0.0079(17) -0.0001(16) -0.0085(18)
Bi13 0.034(2) 0.039(3) 0.022(2) -0.002(2) -0.0068(17) 0.001(2)
Bi14 0.0196(17) 0.028(2) 0.030(3) -0.0063(16) 0.0038(15) -0.0073(19)
Bi15 0.032(2) 0.037(3) 0.025(2) 0.000(2) -0.0051(17) -0.002(2)
Bi16 0.0207(18) 0.021(2) 0.022(2) -0.0022(15) -0.0019(14) -0.0028(16)
Bi17 0.038(2) 0.094(6) 0.031(3) -0.025(3) -0.001(2) -0.025(3)
Bi18 0.0206(18) 0.089(5) 0.036(3) -0.007(2) 0.0035(18) -0.025(3)
Bi19 0.0213(15) 0.025(2) 0.020(2) -0.0020(15) -0.0020(13) -0.0059(17)
Bi20 0.0231(18) 0.034(3) 0.025(2) -0.0090(17) -0.0003(15) -0.003(2)
Bi21 0.035(2) 0.030(3) 0.034(3) -0.015(2) -0.0029(19) -0.004(2)
Bi22 0.0178(15) 0.026(2) 0.029(2) -0.0030(15) -0.0018(14) -0.0075(18)
Bi23 0.042(3) 0.071(4) 0.026(3) 0.023(3) -0.002(2) -0.010(3)
Bi24 0.067(4) 0.057(4) 0.027(3) -0.040(3) -0.001(2) -0.015(2)
Bi25 0.090(5) 0.064(4) 0.040(3) -0.057(4) 0.030(3) -0.026(3)
Bi26 0.062(4) 0.046(3) 0.038(3) 0.022(3) -0.029(3) -0.015(2)
Bi27 0.048(3) 0.093(7) 0.056(5) -0.013(4) -0.012(3) 0.001(4)
Bi28 0.060(4) 0.060(5) 0.072(6) -0.009(4) -0.012(3) -0.010(4)
Bi29 0.040(3) 0.061(5) 0.106(7) -0.011(3) -0.005(3) -0.011(5)
Bi30 0.052(3) 0.062(4) 0.058(4) -0.013(3) -0.010(3) -0.011(3)

loop_
_atom_type_symbol
_atom_type_description
_atom_type_scat_dispersion_real
_atom_type_scat_dispersion_imag
_atom_type_scat_source
O O 0.0106 0.0060 'International Tables Vol C Tables 4.2.6.8 and 6.1.1.4'
S S 0.1246 0.1234 'International Tables Vol C Tables 4.2.6.8 and 6.1.1.4'
Bi Bi -4.1077 10.2566 'International Tables Vol C Tables 4.2.6.8 and 6.1.1.4'
As As 0.0499 2.0058 'International Tables Vol C Tables 4.2.6.8 and 6.1.1.4'
H H 0.0000 0.0000 'International Tables Vol C Tables 4.2.6.8 and 6.1.1.4'

loop_
_geom_angle_atom_site_label_1
_geom_angle_atom_site_label_2
_geom_angle_atom_site_label_3
_geom_angle_site_symmetry_1
_geom_angle_site_symmetry_3
_geom_angle
O23 Bi1 O16 . 1_655 83(3)
O23 Bi1 O59 . . 75(3)
O16 Bi1 O59 1_655 . 79(3)
O7 Bi2 O18 1_455 . 80(3)
O7 Bi2 O26 1_455 . 75(3)
O18 Bi2 O26 . . 80(2)
O7 Bi2 O10 1_455 . 111(4)
O18 Bi2 O10 . . 75(3)
O26 Bi2 O10 . . 153(3)
O7 Bi2 Bi26 1_455 1_455 41(2)
O18 Bi2 Bi26 . 1_455 95.4(18)
O26 Bi2 Bi26 . 1_455 40.8(15)
O10 Bi2 Bi26 . 1_455 152(3)
O33 Bi3 O14 1_645 1_645 72(5)
O33 Bi3 O25 1_645 1_655 87(5)
O14 Bi3 O25 1_645 1_655 88(3)
O33 Bi3 O19 1_645 . 59(5)
O14 Bi3 O19 1_645 . 130(3)
O25 Bi3 O19 1_655 . 82(4)
O33 Bi3 O24 1_645 1_545 138(5)
O14 Bi3 O24 1_645 1_545 73(3)
O25 Bi3 O24 1_655 1_545 115(3)
O19 Bi3 O24 . 1_545 154(3)
O33 Bi3 Bi17 1_645 1_655 29(4)
O14 Bi3 Bi17 1_645 1_655 99(2)
O25 Bi3 Bi17 1_655 1_655 99(3)
O19 Bi3 Bi17 . 1_655 37(2)
O24 Bi3 Bi17 1_545 1_655 145(2)
O33 Bi3 Bi25 1_645 1_645 42(4)
O14 Bi3 Bi25 1_645 1_645 35(2)
O25 Bi3 Bi25 1_655 1_645 101(2)
O19 Bi3 Bi25 . 1_645 100(2)
O24 Bi3 Bi25 1_545 1_645 97(2)
Bi17 Bi3 Bi25 1_655 1_645 65.0(2)
O33 Bi3 Bi15 1_645 . 120(4)
O14 Bi3 Bi15 1_645 . 98(2)
O25 Bi3 Bi15 1_655 . 33(2)
O19 Bi3 Bi15 . . 99(2)
O24 Bi3 Bi15 1_545 . 88(2)
Bi17 Bi3 Bi15 1_655 . 127.7(2)
Bi25 Bi3 Bi15 1_645 . 124.4(2)
O32 Bi4 O6 . . 70(5)
O32 Bi4 O15 . 1_565 94(5)
O6 Bi4 O15 . 1_565 92(3)
O32 Bi4 O20 . . 67(5)
O6 Bi4 O20 . . 137(3)
O15 Bi4 O20 1_565 . 85(3)
O32 Bi4 Bi18 . . 36(4)
O6 Bi4 Bi18 . . 104.3(18)
O15 Bi4 Bi18 1_565 . 103.9(19)
O20 Bi4 Bi18 . . 37(2)
O32 Bi4 Bi24 . . 34(4)
O6 Bi4 Bi24 . . 39.5(18)
O15 Bi4 Bi24 1_565 . 105.4(19)
O20 Bi4 Bi24 . . 100(2)
Bi18 Bi4 Bi24 . . 65.09(18)
O23 Bi5 O16 . . 83(3)
O23 Bi5 O27 . . 87(3)
O16 Bi5 O27 . . 74(3)
O23 Bi5 O41 . . 73(4)
O16 Bi5 O41 . . 155(4)
O27 Bi5 O41 . . 100(4)
O23 Bi5 Bi9 . . 97(2)
O16 Bi5 Bi9 . . 39(2)
O27 Bi5 Bi9 . . 39(2)
O41 Bi5 Bi9 . . 138(3)
O7 Bi6 O18 . . 84(3)
O7 Bi6 O28 . . 84(3)
O18 Bi6 O28 . . 70(3)
O7 Bi6 O1 . . 75(3)
O18 Bi6 O1 . . 111(3)
O28 Bi6 O1 . . 159(3)
O7 Bi6 Bi10 . . 96(2)
O18 Bi6 Bi10 . . 36.5(18)
O28 Bi6 Bi10 . . 37(2)
O1 Bi6 Bi10 . . 147(2)
O31 Bi7 O21 . 1_655 93(4)
O31 Bi7 O36 . . 156(5)
O21 Bi7 O36 1_655 . 66(4)
O31 Bi7 O44 . 1_655 73(4)
O21 Bi7 O44 1_655 1_655 75(3)
O36 Bi7 O44 . 1_655 90(4)
O31 Bi7 O43 . . 88(4)
O21 Bi7 O43 1_655 . 177(3)
O36 Bi7 O43 . . 112(4)
O44 Bi7 O43 1_655 . 102(2)
O22 Bi8 O12 . 1_455 88(3)
O22 Bi8 O40 . . 78(3)
O12 Bi8 O40 1_455 . 121(3)
O14 Bi9 O27 . . 87(3)
O14 Bi9 O16 . . 79(3)
O27 Bi9 O16 . . 68(3)
O14 Bi9 O13 . . 88(3)
O27 Bi9 O13 . . 61(3)
O16 Bi9 O13 . . 128(2)
O14 Bi9 O24 . 1_455 70(3)
O27 Bi9 O24 . 1_455 157(3)
O16 Bi9 O24 . 1_455 110(3)
O13 Bi9 O24 . 1_455 112(3)
O14 Bi9 Bi5 . . 93(2)
O27 Bi9 Bi5 . . 37(2)
O16 Bi9 Bi5 . . 34.4(16)
O13 Bi9 Bi5 . . 98.2(15)
O24 Bi9 Bi5 1_455 . 144(2)
O14 Bi9 Bi21 . . 98(2)
O27 Bi9 Bi21 . . 32(2)
O16 Bi9 Bi21 . . 99.6(16)
O13 Bi9 Bi21 . . 33.1(16)
O24 Bi9 Bi21 1_455 . 145(2)
Bi5 Bi9 Bi21 . . 66.45(16)
O15 Bi10 O18 . . 84(3)
O15 Bi10 O28 . . 91(3)
O18 Bi10 O28 . . 65(3)
O15 Bi10 O3 . . 87(3)
O18 Bi10 O3 . . 129(2)
O28 Bi10 O3 . . 65(3)
O15 Bi10 O5 . 1_455 71(3)
O18 Bi10 O5 . 1_455 113(2)
O28 Bi10 O5 . 1_455 162(2)
O3 Bi10 O5 . 1_455 110(2)
O15 Bi10 Bi6 . . 99(2)
O18 Bi10 Bi6 . . 33.8(17)
O28 Bi10 Bi6 . . 35(2)
O3 Bi10 Bi6 . . 99.8(17)
O5 Bi10 Bi6 1_455 . 147.2(16)
O15 Bi10 Bi22 . . 102(2)
O18 Bi10 Bi22 . . 99.1(17)
O28 Bi10 Bi22 . . 35(2)
O3 Bi10 Bi22 . . 35.4(18)
O5 Bi10 Bi22 1_455 . 145.6(16)
Bi6 Bi10 Bi22 . . 66.27(15)
O29 Bi11 O24 . 1_545 87(3)
O29 Bi11 O4 . . 72(3)
O24 Bi11 O4 1_545 . 82(3)
O29 Bi11 O8 . 1_545 65(3)
O24 Bi11 O8 1_545 1_545 91(3)
O4 Bi11 O8 . 1_545 137(2)
O29 Bi11 O14 . 1_545 153(3)
O24 Bi11 O14 1_545 1_545 68(3)
O4 Bi11 O14 . 1_545 109(3)
O8 Bi11 O14 1_545 1_545 107(2)
O29 Bi11 Bi15 . . 39(2)
O24 Bi11 Bi15 1_545 . 96(2)
O4 Bi11 Bi15 . . 37.5(17)
O8 Bi11 Bi15 1_545 . 102.2(14)
O14 Bi11 Bi15 1_545 . 147(2)
O29 Bi11 Bi19 . 1_545 33(2)
O24 Bi11 Bi19 1_545 1_545 102(2)
O4 Bi11 Bi19 . 1_545 102.7(17)
O8 Bi11 Bi19 1_545 1_545 37.2(14)
O14 Bi11 Bi19 1_545 1_545 144(2)
Bi15 Bi11 Bi19 . 1_545 65.85(15)
O29 Bi11 Bi25 . 1_545 117(2)
O24 Bi11 Bi25 1_545 1_545 31(2)
O4 Bi11 Bi25 . 1_545 95.8(19)
O8 Bi11 Bi25 1_545 1_545 99.5(14)
O14 Bi11 Bi25 1_545 1_545 36.9(19)
Bi15 Bi11 Bi25 . 1_545 122.8(2)
Bi19 Bi11 Bi25 1_545 1_545 125.5(2)
O30 Bi12 O5 . 1_565 88(3)
O30 Bi12 O17 . . 67(3)
O5 Bi12 O17 1_565 . 89(3)
O30 Bi12 O9 . 1_565 67(3)
O5 Bi12 O9 1_565 1_565 87(3)
O17 Bi12 O9 . 1_565 134(2)
O30 Bi12 Bi16 . 1_655 34(3)
O5 Bi12 Bi16 1_565 1_655 100.8(18)
O17 Bi12 Bi16 . 1_655 36.6(16)
O9 Bi12 Bi16 1_565 1_655 99.8(14)
O30 Bi12 Bi20 . 1_565 36(3)
O5 Bi12 Bi20 1_565 1_565 98(2)
O17 Bi12 Bi20 . 1_565 102.0(16)
O9 Bi12 Bi20 1_565 1_565 34.0(15)
Bi16 Bi12 Bi20 1_655 1_565 66.19(15)
O30 Bi12 Bi26 . 1_565 117(3)
O5 Bi12 Bi26 1_565 1_565 28.7(19)
O17 Bi12 Bi26 . 1_565 96.0(17)
O9 Bi12 Bi26 1_565 1_565 101.5(16)
Bi16 Bi12 Bi26 1_655 1_565 121.60(17)
Bi20 Bi12 Bi26 1_565 1_565 123.2(2)
O21 Bi13 O55 . . 78(4)
O21 Bi13 O39 . . 150(6)
O55 Bi13 O39 . . 84(6)
O21 Bi13 O36 . 1_455 68(5)
O55 Bi13 O36 . 1_455 140(4)
O39 Bi13 O36 . 1_455 135(7)
O12 Bi14 O22 . . 81(3)
O12 Bi14 O48 . . 77(3)
O22 Bi14 O48 . . 81(3)
O12 Bi14 O37 . . 77(4)
O22 Bi14 O37 . . 95(4)
O48 Bi14 O37 . . 154(4)
O25 Bi15 O4 1_655 . 85(3)
O25 Bi15 O29 1_655 . 86(4)
O4 Bi15 O29 . . 74(3)
O25 Bi15 O57 1_655 1_655 92(3)
O4 Bi15 O57 . 1_655 141(3)
O29 Bi15 O57 . 1_655 68(3)
O25 Bi15 Bi11 1_655 . 98(3)
O4 Bi15 Bi11 . . 42(2)
O29 Bi15 Bi11 . . 36.2(19)
O57 Bi15 Bi11 1_655 . 101.1(19)
O25 Bi15 Bi3 1_655 . 36(3)
O4 Bi15 Bi3 . . 51.2(19)
O29 Bi15 Bi3 . . 68(2)
O57 Bi15 Bi3 1_655 . 110.8(18)
Bi11 Bi15 Bi3 . . 65.48(16)
O6 Bi16 O17 . 1_455 78(3)
O6 Bi16 O30 . 1_455 85(3)
O17 Bi16 O30 1_455 1_455 69(3)
O6 Bi16 O47 . . 99(3)
O17 Bi16 O47 1_455 . 145(3)
O30 Bi16 O47 1_455 . 76(3)
O6 Bi16 Bi12 . 1_455 93(2)
O17 Bi16 Bi12 1_455 1_455 41.9(19)
O30 Bi16 Bi12 1_455 1_455 31(2)
O47 Bi16 Bi12 . 1_455 104.3(18)
O33 Bi17 O2 1_545 . 78(5)
O33 Bi17 O19 1_545 1_455 71(5)
O2 Bi17 O19 . 1_455 77(3)
O33 Bi17 O58 1_545 . 73(5)
O2 Bi17 O58 . . 85(3)
O19 Bi17 O58 1_455 . 142(3)
O33 Bi17 Bi3 1_545 1_455 34(4)
O2 Bi17 Bi3 . 1_455 94(2)
O19 Bi17 Bi3 1_455 1_455 46(3)
O58 Bi17 Bi3 . 1_455 103(2)
O20 Bi18 O11 . . 81(4)
O20 Bi18 O32 . . 69(5)
O11 Bi18 O32 . . 89(5)
O20 Bi18 O60 . 1_655 138(4)
O11 Bi18 O60 . 1_655 85(4)
O32 Bi18 O60 . 1_655 71(5)
O20 Bi18 Bi4 . . 42(3)
O11 Bi18 Bi4 . . 100(3)
O32 Bi18 Bi4 . . 32(4)
O60 Bi18 Bi4 1_655 . 103(3)
O29 Bi19 O13 1_565 1_655 81(3)
O29 Bi19 O8 1_565 . 73(3)
O13 Bi19 O8 1_655 . 84(2)
O29 Bi19 O57 1_565 1_665 71(3)
O13 Bi19 O57 1_655 1_665 90(3)
O8 Bi19 O57 . 1_665 144(2)
O29 Bi19 Bi11 1_565 1_565 34(2)
O13 Bi19 Bi11 1_655 1_565 96.0(18)
O8 Bi19 Bi11 . 1_565 44.7(16)
O57 Bi19 Bi11 1_665 1_565 101.5(17)
O9 Bi20 O3 . 1_655 90(3)
O9 Bi20 O30 . 1_545 71(3)
O3 Bi20 O30 1_655 1_545 85(3)
O9 Bi20 Bi12 . 1_545 43(2)
O3 Bi20 Bi12 1_655 1_545 97(2)
O30 Bi20 Bi12 1_545 1_545 31(2)
O8 Bi21 O27 . . 85(3)
O8 Bi21 O13 . . 86(3)
O27 Bi21 O13 . . 71(3)
O8 Bi21 O50 . . 96(4)
O27 Bi21 O50 . . 144(4)
O13 Bi21 O50 . . 74(4)
O8 Bi21 Bi9 . . 97.9(17)
O27 Bi21 Bi9 . . 36(2)
O13 Bi21 Bi9 . . 39(2)
O50 Bi21 Bi9 . . 109(3)
O9 Bi22 O3 . . 81(3)
O9 Bi22 O28 . . 87(3)
O3 Bi22 O28 . . 74(3)
O9 Bi22 O56 . . 76(3)
O3 Bi22 O56 . . 69(3)
O28 Bi22 O56 . . 142(3)
O9 Bi22 Bi10 . . 98.9(19)
O3 Bi22 Bi10 . . 43(2)
O28 Bi22 Bi10 . . 37(2)
O56 Bi22 Bi10 . . 111.4(19)
O4 Bi23 O25 . . 76(3)
O4 Bi23 O31 . . 80(4)
O25 Bi23 O31 . . 156(4)
O4 Bi23 O2 . . 86(3)
O25 Bi23 O2 . . 115(3)
O31 Bi23 O2 . . 62(4)
O4 Bi23 O44 . . 161(3)
O25 Bi23 O44 . . 115(3)
O31 Bi23 O44 . . 88(4)
O2 Bi23 O44 . . 101(3)
O4 Bi23 O19 . 1_455 121(3)
O25 Bi23 O19 . 1_455 77(3)
O31 Bi23 O19 . 1_455 116(4)
O2 Bi23 O19 . 1_455 61(3)
O44 Bi23 O19 . 1_455 77(3)
O17 Bi24 O32 . . 83(4)
O17 Bi24 O6 . . 85(3)
O32 Bi24 O6 . . 63(4)
O17 Bi24 O12 . . 77(2)
O32 Bi24 O12 . . 160(4)
O6 Bi24 O12 . . 114(2)
O17 Bi24 O60 . 1_655 86(4)
O32 Bi24 O60 . 1_655 72(5)
O6 Bi24 O60 . 1_655 135(4)
O12 Bi24 O60 . 1_655 107(4)
O17 Bi24 Bi4 . . 93.6(19)
O32 Bi24 Bi4 . . 30(4)
O6 Bi24 Bi4 . . 35.4(18)
O12 Bi24 Bi4 . . 149.2(15)
O60 Bi24 Bi4 1_655 . 101(3)
O24 Bi25 O14 . . 82(4)
O24 Bi25 O33 . . 79(4)
O14 Bi25 O33 . . 69(4)
O24 Bi25 O23 . . 83(3)
O14 Bi25 O23 . . 112(3)
O33 Bi25 O23 . . 162(4)
O24 Bi25 O59 . . 77(3)
O14 Bi25 O59 . . 158(3)
O33 Bi25 O59 . . 110(4)
O23 Bi25 O59 . . 62(3)
O24 Bi25 O58 . 1_565 85(3)
O14 Bi25 O58 . 1_565 134(3)
O33 Bi25 O58 . 1_565 66(4)
O23 Bi25 O58 . 1_565 110(3)
O59 Bi25 O58 . 1_565 48(3)
O24 Bi25 Bi3 . 1_465 91(3)
O14 Bi25 Bi3 . 1_465 36(3)
O33 Bi25 Bi3 . 1_465 37(4)
O23 Bi25 Bi3 . 1_465 147.7(19)
O59 Bi25 Bi3 . 1_465 147(2)
O58 Bi25 Bi3 1_565 1_465 101.4(19)
O24 Bi25 Bi11 . 1_565 34(3)
O14 Bi25 Bi11 . 1_565 48(2)
O33 Bi25 Bi11 . 1_565 71(4)
O23 Bi25 Bi11 . 1_565 95.9(19)
O59 Bi25 Bi11 . 1_565 110(2)
O58 Bi25 Bi11 1_565 1_565 110(2)
Bi3 Bi25 Bi11 1_465 1_565 64.7(2)
O5 Bi26 O26 . 1_655 82(2)
O5 Bi26 O7 . . 80(3)
O26 Bi26 O7 1_655 . 68(2)
O5 Bi26 O11 . 1_545 94(3)
O26 Bi26 O11 1_655 1_545 60(3)
O7 Bi26 O11 . 1_545 127(3)
O5 Bi26 O15 . . 78(3)
O26 Bi26 O15 1_655 . 160(2)
O7 Bi26 O15 . . 109(3)
O11 Bi26 O15 1_545 . 121(3)
O5 Bi26 Bi27 . 1_655 100.4(18)
O26 Bi26 Bi27 1_655 1_655 33.2(17)
O7 Bi26 Bi27 . 1_655 98.1(19)
O11 Bi26 Bi27 1_545 1_655 31(2)
O15 Bi26 Bi27 . 1_655 152.1(18)
O5 Bi26 Bi2 . 1_655 95(2)
O26 Bi26 Bi2 1_655 1_655 38.3(16)
O7 Bi26 Bi2 . 1_655 36(2)
O11 Bi26 Bi2 1_545 1_655 94(2)
O15 Bi26 Bi2 . 1_655 144.0(18)
Bi27 Bi26 Bi2 1_655 1_655 63.6(2)
O5 Bi26 Bi12 . 1_545 28.9(19)
O26 Bi26 Bi12 1_655 1_545 110.5(16)
O7 Bi26 Bi12 . 1_545 95(2)
O11 Bi26 Bi12 1_545 1_545 103(2)
O15 Bi26 Bi12 . 1_545 49.4(17)
Bi27 Bi26 Bi12 1_655 1_545 122.0(2)
Bi2 Bi26 Bi12 1_655 1_545 120.5(2)
O11 Bi27 O26 1_445 . 75(4)
O11 Bi27 O20 1_445 1_545 86(4)
O26 Bi27 O20 . 1_545 77(3)
O11 Bi27 O52 1_445 . 147(5)
O26 Bi27 O52 . . 72(4)
O20 Bi27 O52 1_545 . 83(5)
O11 Bi27 Bi26 1_445 1_455 42(3)
O26 Bi27 Bi26 . 1_455 39.6(18)
O20 Bi27 Bi26 1_545 1_455 96(3)
O52 Bi27 Bi26 . 1_455 109(4)
O31 Bi28 O19 . . 84(4)
O31 Bi28 O2 . . 72(4)
O19 Bi28 O2 . . 88(3)
O10 Bi29 O46 1_655 . 84(4)
O10 Bi29 O1 1_655 . 83(4)
O46 Bi29 O1 . . 74(4)
O10 Bi29 Bi30 1_655 1_655 29(4)
O46 Bi29 Bi30 . 1_655 110(3)
O1 Bi29 Bi30 . 1_655 100(2)
O1 Bi30 O10 . . 83(4)
O1 Bi30 O51 . . 80(4)
O10 Bi30 O51 . . 79(4)
O1 Bi30 O61 . . 112(3)
O10 Bi30 O61 . . 76(4)
O51 Bi30 O61 . . 150(3)
O1 Bi30 Bi29 . 1_455 95(3)
O10 Bi30 Bi29 . 1_455 27(3)
O51 Bi30 Bi29 . 1_455 105(2)
O61 Bi30 Bi29 . 1_455 49.6(18)
O34 S1 O35 . 1_554 107(6)
O34 S1 O36 . 1_455 124(7)
O35 S1 O36 1_554 1_455 108(5)
S1 O36 Bi7 1_655 . 144(8)
S1 O36 Bi13 1_655 1_655 91(5)
Bi7 O36 Bi13 . 1_655 95(5)
O37 S2 O38 . . 96(8)
O37 S2 O39 . 1_556 138(10)
O38 S2 O39 . 1_556 124(10)
O37 S2 O40 . . 99(8)
O38 S2 O40 . . 92(5)
O39 S2 O40 1_556 . 91(10)
S2 O37 Bi14 . . 103(8)
S2 O39 Bi13 1_554 . 126(10)
S2 O40 Bi8 . . 145(5)
O41 S3 O42 1_455 1_455 85(8)
O41 S3 O43 1_455 . 134(7)
O42 S3 O43 1_455 . 107(6)
O41 S3 O44 1_455 . 114(7)
O42 S3 O44 1_455 . 105(6)
O43 S3 O44 . . 105(4)
S3 O41 O42 1_655 . 49(6)
S3 O41 Bi5 1_655 . 121(8)
O42 O41 Bi5 . . 78(6)
S3 O42 O41 1_655 . 46(6)
S3 O43 Bi7 . . 133(4)
S3 O44 Bi7 . 1_455 122(4)
S3 O44 Bi23 . . 134(4)
Bi7 O44 Bi23 1_455 . 100(3)
O45 S4 O46 . . 98(8)
S4 O46 Bi29 . . 140(6)
O47 S5 O49 . . 124(8)
O47 S5 O48 . . 96(6)
O49 S5 O48 . . 97(7)
O47 S5 O50 . 1_556 89(6)
O49 S5 O50 . 1_556 139(8)
O48 S5 O50 . 1_556 102(7)
S5 O47 Bi16 . . 116(5)
S5 O48 Bi14 . . 132(6)
S5 O50 Bi21 1_554 . 135(7)
O51 S6 O52 . . 110(7)
S6 O51 Bi30 . . 144(6)
S6 O52 Bi27 . . 170(9)
O53 As7 O54 . 1_455 85(5)
S7 O54 As7 1_655 1_655 0.0(12)
O55 S8 O56 . 1_554 116(6)
O55 S8 O57 . . 92(6)
O56 S8 O57 1_554 . 104(5)
S8 O55 Bi13 . . 138(7)
S8 O56 Bi22 1_556 . 155(5)
S8 O57 Bi19 . 1_445 157(5)
S8 O57 Bi15 . 1_455 111(5)
Bi19 O57 Bi15 1_445 1_455 91(2)
O58 As9 O59 1_565 . 76(5)
S9 O58 As9 1_545 1_545 0.0(14)
S9 O58 Bi17 1_545 . 144(5)
As9 O58 Bi17 1_545 . 144(5)
S9 O58 Bi25 1_545 1_545 120(5)
As9 O58 Bi25 1_545 1_545 120(5)
Bi17 O58 Bi25 . 1_545 90(3)
As9 O59 Bi1 . . 126(5)
As9 O59 Bi25 . . 106(4)
Bi1 O59 Bi25 . . 101(4)
As10 O60 Bi18 . 1_455 134(9)
As10 O60 Bi24 . 1_455 127(9)
Bi18 O60 Bi24 1_455 1_455 89(4)
O62 S11 O61 . . 93(7)
S11 O61 Bi30 . . 103(4)
Bi30 O1 Bi29 . . 119(5)
Bi30 O1 Bi6 . . 116(4)
Bi29 O1 Bi6 . . 111(4)
Bi17 O2 Bi28 . . 128(4)
Bi17 O2 Bi23 . . 115(3)
Bi28 O2 Bi23 . . 106(3)
Bi22 O3 Bi20 . 1_455 126(4)
Bi22 O3 Bi10 . . 101(3)
Bi20 O3 Bi10 1_455 . 110(3)
Bi23 O4 Bi15 . . 125(4)
Bi23 O4 Bi11 . . 122(3)
Bi15 O4 Bi11 . . 100(3)
Bi26 O5 Bi12 . 1_545 122(3)
Bi26 O5 Bi10 . 1_655 114(3)
Bi12 O5 Bi10 1_545 1_655 112(3)
Bi16 O6 Bi4 . . 123(3)
Bi16 O6 Bi24 . . 124(3)
Bi4 O6 Bi24 . . 105(3)
Bi6 O7 Bi2 . 1_655 125(4)
Bi6 O7 Bi26 . . 113(3)
Bi2 O7 Bi26 1_655 . 103(3)
Bi21 O8 Bi19 . . 131(3)
Bi21 O8 Bi11 . 1_565 116(2)
Bi19 O8 Bi11 . 1_565 98(2)
Bi20 O9 Bi22 . . 134(4)
Bi20 O9 Bi12 . 1_545 103(3)
Bi22 O9 Bi12 . 1_545 113(3)
Bi29 O10 Bi30 1_455 . 125(6)
Bi29 O10 Bi2 1_455 . 110(5)
Bi30 O10 Bi2 . . 116(5)
Bi27 O11 Bi18 1_665 . 137(5)
Bi27 O11 Bi26 1_665 1_565 107(5)
Bi18 O11 Bi26 . 1_565 107(4)
Bi14 O12 Bi8 . 1_655 122(3)
Bi14 O12 Bi24 . . 113(2)
Bi8 O12 Bi24 1_655 . 114(3)
Bi21 O13 Bi19 . 1_455 125(3)
Bi21 O13 Bi9 . . 108(3)
Bi19 O13 Bi9 1_455 . 113(3)
Bi25 O14 Bi3 . 1_465 110(4)
Bi25 O14 Bi9 . . 117(4)
Bi3 O14 Bi9 1_465 . 121(4)
Bi25 O14 Bi11 . 1_565 95(3)
Bi3 O14 Bi11 1_465 1_565 102(4)
Bi9 O14 Bi11 . 1_565 107(4)
Bi10 O15 Bi4 . 1_545 133(4)
Bi10 O15 Bi26 . . 113(4)
Bi4 O15 Bi26 1_545 . 104(3)
Bi5 O16 Bi1 . 1_455 126(4)
Bi5 O16 Bi9 . . 106(3)
Bi1 O16 Bi9 1_455 . 111(3)
Bi24 O17 Bi16 . 1_655 126(4)
Bi24 O17 Bi12 . . 118(3)
Bi16 O17 Bi12 1_655 . 101(3)
Bi6 O18 Bi2 . . 125(3)
Bi6 O18 Bi10 . . 110(3)
Bi2 O18 Bi10 . . 113(3)
Bi28 O19 Bi17 . 1_655 130(5)
Bi28 O19 Bi3 . . 113(4)
Bi17 O19 Bi3 1_655 . 97(4)
Bi28 O19 Bi23 . 1_655 117(4)
Bi17 O19 Bi23 1_655 1_655 102(3)
Bi3 O19 Bi23 . 1_655 89(3)
Bi27 O20 Bi18 1_565 . 128(5)
Bi27 O20 Bi4 1_565 . 114(4)
Bi18 O20 Bi4 . . 101(4)
Bi13 O21 Bi7 . 1_455 131(6)
Bi8 O22 Bi14 . . 130(4)
Bi5 O23 Bi1 . . 124(4)
Bi5 O23 Bi25 . . 111(3)
Bi1 O23 Bi25 . . 110(3)
Bi25 O24 Bi11 . 1_565 116(4)
Bi25 O24 Bi3 . 1_565 120(4)
Bi11 O24 Bi3 1_565 1_565 109(4)
Bi25 O24 Bi9 . 1_655 113(4)
Bi11 O24 Bi9 1_565 1_655 103(3)
Bi3 O24 Bi9 1_565 1_655 94(3)
Bi15 O25 Bi3 1_455 1_455 112(4)
Bi15 O25 Bi23 1_455 . 125(5)
Bi3 O25 Bi23 1_455 . 107(4)
Bi27 O26 Bi2 . . 122(3)
Bi27 O26 Bi26 . 1_455 107(3)
Bi2 O26 Bi26 . 1_455 101(2)
Bi21 O27 Bi5 . . 134(4)
Bi21 O27 Bi9 . . 112(4)
Bi5 O27 Bi9 . . 104(3)
Bi22 O28 Bi6 . . 131(4)
Bi22 O28 Bi10 . . 108(3)
Bi6 O28 Bi10 . . 108(3)
Bi19 O29 Bi11 1_545 . 113(4)
Bi19 O29 Bi15 1_545 . 123(4)
Bi11 O29 Bi15 . . 105(3)
Bi12 O30 Bi16 . 1_655 114(4)
Bi12 O30 Bi20 . 1_565 112(4)
Bi16 O30 Bi20 1_655 1_565 120(4)
Bi28 O31 Bi7 . . 130(7)
Bi28 O31 Bi23 . . 110(5)
Bi7 O31 Bi23 . . 106(5)
Bi4 O32 Bi18 . . 111(7)
Bi4 O32 Bi24 . . 116(7)
Bi18 O32 Bi24 . . 118(7)
Bi17 O33 Bi3 1_565 1_465 118(7)
Bi17 O33 Bi25 1_565 . 122(7)
Bi3 O33 Bi25 1_465 . 101(6)

loop_
_geom_bond_atom_site_label_1
_geom_bond_atom_site_label_2
_geom_bond_site_symmetry_2
_geom_bond_distance
Bi1 O23 . 2.16(8)
Bi1 O16 1_655 2.21(7)
Bi1 O59 . 2.30(11)
Bi2 O7 1_455 2.18(8)
Bi2 O18 . 2.25(6)
Bi2 O26 . 2.30(7)
Bi2 O10 . 2.68(13)
Bi2 Bi26 1_455 3.646(11)
Bi3 O33 1_645 2.22(15)
Bi3 O14 1_645 2.24(9)
Bi3 O25 1_655 2.31(10)
Bi3 O19 . 2.59(11)
Bi3 O24 1_545 2.59(10)
Bi3 Bi17 1_655 3.565(8)
Bi3 Bi25 1_645 3.619(13)
Bi3 Bi15 . 3.679(8)
Bi4 O32 . 2.04(14)
Bi4 O6 . 2.19(7)
Bi4 O15 1_565 2.21(8)
Bi4 O20 . 2.44(10)
Bi4 Bi18 . 3.553(7)
Bi4 Bi24 . 3.654(10)
Bi5 O23 . 2.11(9)
Bi5 O16 . 2.11(7)
Bi5 O27 . 2.24(9)
Bi5 O41 . 2.64(13)
Bi5 Bi9 . 3.579(8)
Bi6 O7 . 2.09(8)
Bi6 O18 . 2.12(7)
Bi6 O28 . 2.16(8)
Bi6 O1 . 2.57(10)
Bi6 Bi10 . 3.586(8)
Bi7 O31 . 2.23(14)
Bi7 O21 1_655 2.25(10)
Bi7 O36 . 2.43(15)
Bi7 O44 1_655 2.63(8)
Bi7 O43 . 2.69(7)
Bi8 O22 . 1.93(8)
Bi8 O12 1_455 2.23(6)
Bi8 O40 . 2.54(10)
Bi9 O14 . 2.24(10)
Bi9 O27 . 2.31(8)
Bi9 O16 . 2.36(7)
Bi9 O13 . 2.41(7)
Bi9 O24 1_455 2.74(9)
Bi9 Bi21 . 3.636(8)
Bi10 O15 . 1.98(8)
Bi10 O18 . 2.26(7)
Bi10 O28 . 2.28(8)
Bi10 O3 . 2.50(8)
Bi10 O5 1_455 2.57(7)
Bi10 Bi22 . 3.586(7)
Bi11 O29 . 2.18(8)
Bi11 O24 1_545 2.22(10)
Bi11 O4 . 2.42(8)
Bi11 O8 1_545 2.54(6)
Bi11 O14 1_545 2.72(9)
Bi11 Bi15 . 3.565(8)
Bi11 Bi19 1_545 3.576(6)
Bi11 Bi25 1_545 3.629(9)
Bi12 O30 . 2.02(9)
Bi12 O5 1_565 2.11(7)
Bi12 O17 . 2.43(7)
Bi12 O9 1_565 2.49(7)
Bi12 Bi16 1_655 3.564(7)
Bi12 Bi20 1_565 3.578(7)
Bi12 Bi26 1_565 3.694(8)
Bi13 O21 . 1.83(11)
Bi13 O55 . 2.57(11)
Bi13 O39 . 2.6(2)
Bi13 O36 1_455 2.62(14)
Bi14 O12 . 2.11(7)
Bi14 O22 . 2.17(7)
Bi14 O48 . 2.31(11)
Bi14 O37 . 2.75(15)
Bi15 O25 1_655 2.13(10)
Bi15 O4 . 2.21(7)
Bi15 O29 . 2.31(9)
Bi15 O57 1_655 2.73(8)
Bi16 O6 . 2.02(7)
Bi16 O17 1_455 2.17(7)
Bi16 O30 1_455 2.22(9)
Bi16 O47 . 2.74(9)
Bi16 Bi12 1_455 3.564(7)
Bi17 O33 1_545 1.94(16)
Bi17 O2 . 2.09(8)
Bi17 O19 1_455 2.15(10)
Bi17 O58 . 2.73(9)
Bi17 Bi3 1_455 3.565(8)
Bi18 O20 . 2.16(10)
Bi18 O11 . 2.24(11)
Bi18 O32 . 2.26(15)
Bi18 O60 1_655 2.78(16)
Bi19 O29 1_565 2.11(9)
Bi19 O13 1_655 2.16(7)
Bi19 O8 . 2.18(6)
Bi19 O57 1_665 2.69(9)
Bi19 Bi11 1_565 3.576(7)
Bi20 O9 . 2.06(6)
Bi20 O3 1_655 2.13(7)
Bi20 O30 1_545 2.28(10)
Bi20 Bi12 1_545 3.578(7)
Bi21 O8 . 2.00(6)
Bi21 O27 . 2.06(9)
Bi21 O13 . 2.09(6)
Bi21 O50 . 2.57(14)
Bi22 O9 . 2.09(6)
Bi22 O3 . 2.12(8)
Bi22 O28 . 2.15(8)
Bi22 O56 . 2.73(9)
Bi23 O4 . 2.06(7)
Bi23 O25 . 2.37(11)
Bi23 O31 . 2.45(13)
Bi23 O2 . 2.46(8)
Bi23 O44 . 2.68(8)
Bi23 O19 1_455 2.75(10)
Bi24 O17 . 2.05(7)
Bi24 O32 . 2.26(15)
Bi24 O6 . 2.41(7)
Bi24 O12 . 2.41(6)
Bi24 O60 1_655 2.74(16)
Bi25 O24 . 2.07(9)
Bi25 O14 . 2.19(9)
Bi25 O33 . 2.46(16)
Bi25 O23 . 2.56(8)
Bi25 O59 . 2.70(10)
Bi25 O58 1_565 2.75(10)
Bi25 Bi3 1_465 3.619(12)
Bi25 Bi11 1_565 3.629(9)
Bi26 O5 . 2.10(7)
Bi26 O26 1_655 2.43(6)
Bi26 O7 . 2.47(9)
Bi26 O11 1_545 2.52(10)
Bi26 O15 . 2.61(8)
Bi26 Bi27 1_655 3.633(11)
Bi26 Bi2 1_655 3.646(11)
Bi26 Bi12 1_545 3.694(8)
Bi27 O11 1_445 1.97(10)
Bi27 O26 . 2.08(7)
Bi27 O20 1_545 2.16(10)
Bi27 O52 . 2.54(17)
Bi27 Bi26 1_455 3.633(11)
Bi28 O31 . 2.12(14)
Bi28 O19 . 2.15(9)
Bi28 O2 . 2.21(8)
Bi29 O10 1_655 2.01(12)
Bi29 O46 . 2.17(11)
Bi29 O1 . 2.39(10)
Bi29 Bi30 1_655 3.675(11)
Bi30 O1 . 1.99(10)
Bi30 O10 . 2.14(12)
Bi30 O51 . 2.29(9)
Bi30 O61 . 2.73(8)
Bi30 Bi29 1_455 3.675(11)
S1 O34 . 1.39(12)
S1 O35 1_554 1.45(8)
S1 O36 1_455 1.93(15)
O35 S1 1_556 1.45(8)
O36 S1 1_655 1.93(15)
O36 Bi13 1_655 2.62(14)
S2 O37 . 1.30(16)
S2 O38 . 1.44(9)
S2 O39 1_556 1.5(2)
S2 O40 . 1.78(10)
O39 S2 1_554 1.5(2)
S3 O41 1_455 1.33(14)
S3 O42 1_455 1.38(12)
S3 O43 . 1.55(8)
S3 O44 . 1.63(9)
O41 S3 1_655 1.33(14)
O41 O42 . 1.83(18)
O42 S3 1_655 1.38(12)
O44 Bi7 1_455 2.63(8)
S4 O45 . 1.23(17)
S4 O46 . 1.86(11)
S5 O47 . 1.44(9)
S5 O49 . 1.55(16)
S5 O48 . 1.62(12)
S5 O50 1_556 1.75(15)
O50 S5 1_554 1.75(15)
S6 O51 . 1.29(10)
S6 O52 . 1.68(17)
As7 O53 . 1.68(12)
As7 O54 1_455 1.74(10)
O54 S7 1_655 1.74(10)
O54 As7 1_655 1.74(10)
S8 O55 . 1.27(11)
S8 O56 1_554 1.47(9)
S8 O57 . 1.51(9)
O56 S8 1_556 1.47(9)
O57 Bi19 1_445 2.69(9)
O57 Bi15 1_455 2.73(8)
As9 O58 1_565 1.54(9)
As9 O59 . 1.99(11)
O58 S9 1_545 1.54(9)
O58 As9 1_545 1.54(9)
O58 Bi25 1_545 2.75(10)
As10 O60 . 1.50(16)
O60 Bi18 1_455 2.78(16)
O60 Bi24 1_455 2.74(15)
S11 O62 . 1.31(13)
S11 O61 . 1.54(11)
O3 Bi20 1_455 2.13(7)
O5 Bi12 1_545 2.11(7)
O5 Bi10 1_655 2.57(7)
O7 Bi2 1_655 2.18(8)
O8 Bi11 1_565 2.54(6)
O9 Bi12 1_545 2.49(7)
O10 Bi29 1_455 2.01(12)
O11 Bi27 1_665 1.97(10)
O11 Bi26 1_565 2.52(10)
O12 Bi8 1_655 2.23(6)
O13 Bi19 1_455 2.16(7)
O14 Bi3 1_465 2.24(9)
O14 Bi11 1_565 2.72(9)
O15 Bi4 1_545 2.21(8)
O16 Bi1 1_455 2.21(7)
O17 Bi16 1_655 2.17(7)
O19 Bi17 1_655 2.15(10)
O19 Bi23 1_655 2.75(10)
O20 Bi27 1_565 2.16(10)
O21 Bi7 1_455 2.25(10)
O24 Bi11 1_565 2.22(10)
O24 Bi3 1_565 2.59(10)
O24 Bi9 1_655 2.74(9)
O25 Bi15 1_455 2.13(10)
O25 Bi3 1_455 2.31(10)
O26 Bi26 1_455 2.43(6)
O29 Bi19 1_545 2.11(9)
O30 Bi16 1_655 2.22(9)
O30 Bi20 1_565 2.28(10)
O33 Bi17 1_565 1.94(16)
O33 Bi3 1_465 2.22(15)
